data_4341018
loop_
_publ_author_name
'Kulmaczewski, Rafal'
'Shepherd, Helena J.'
'Cespedes, Oscar'
'Halcrow, Malcolm A.'

_publ_section_title
;
 A homologous series of [Fe(H&#x2082;Bpz&#x2082;)&#x2082;(L)]
 spin-crossover complexes with annelated bipyridyl co-ligands.
;
_journal_issue 18
_journal_name_full 'Inorganic chemistry'
_journal_page_first 9809
_journal_page_last 9817
_journal_paper_doi 10.1021/ic501402q
_journal_volume 53
_journal_year 2014
_chemical_formula_moiety 'C30 H30 B2 Fe N12, C6 H14 O'
_chemical_formula_sum 'C36 H44 B2 Fe N12 O'
_chemical_formula_weight 738.30
_chemical_name_systematic
;
Bis[di(pyrazol-1-yl)dihydridoborate][dipyrido[3,2-a:2',3'-c]-
(6,7,8,9-tetrahydro)phenazine] iron(II) di-isopropylether solvate
;
_space_group_IT_number 142
_symmetry_cell_setting tetragonal
_symmetry_space_group_name_Hall '-I 4bd 2c'
_symmetry_space_group_name_H-M 'I 41/a c d :2'
_atom_sites_solution_hydrogens geom
_atom_sites_solution_primary direct
_atom_sites_solution_secondary difmap
_audit_creation_method SHELXL-97
_cell_angle_alpha 90.00
_cell_angle_beta 90.00
_cell_angle_gamma 90.00
_cell_formula_units_Z 16
_cell_length_a 33.5926(7)
_cell_length_b 33.5926(7)
_cell_length_c 14.4627(4)
_cell_measurement_reflns_used 3693
_cell_measurement_temperature 100(2)
_cell_measurement_theta_max 73.2800
_cell_measurement_theta_min 4.2300
_cell_volume 16320.6(7)
_computing_cell_refinement 'CrysAlisPro, Agilent Technologies'
_computing_data_collection 'CrysAlisPro, Agilent Technologies'
_computing_data_reduction 'CrysAlisPro, Agilent Technologies'
_computing_molecular_graphics 'XSEED (Barbour, 2001)'
_computing_publication_material 'local program'
_computing_structure_refinement 'SHELXL-97 (Sheldrick, 1997)'
_computing_structure_solution 'SHELXS-97 (Sheldrick, 1990)'
_diffrn_ambient_temperature 100(2)
_diffrn_detector_area_resol_mean 5.3095
_diffrn_measured_fraction_theta_full 0.993
_diffrn_measured_fraction_theta_max 0.993
_diffrn_measurement_device_type 'SuperNova, Dual, Cu at zero, Atlas'
_diffrn_measurement_method '\w scans'
_diffrn_radiation_monochromator mirror
_diffrn_radiation_source 'SuperNova (Cu) X-ray Source'
_diffrn_radiation_type CuK\a
_diffrn_radiation_wavelength 1.54184
_diffrn_reflns_av_R_equivalents 0.0486
_diffrn_reflns_av_sigmaI/netI 0.0422
_diffrn_reflns_limit_h_max 40
_diffrn_reflns_limit_h_min -38
_diffrn_reflns_limit_k_max 39
_diffrn_reflns_limit_k_min -25
_diffrn_reflns_limit_l_max 12
_diffrn_reflns_limit_l_min -17
_diffrn_reflns_number 14932
_diffrn_reflns_theta_full 67.03
_diffrn_reflns_theta_max 67.03
_diffrn_reflns_theta_min 3.72
_diffrn_standards_decay_% 0
_diffrn_standards_interval_count 0
_diffrn_standards_interval_time 0
_diffrn_standards_number 0
_exptl_absorpt_coefficient_mu 3.307
_exptl_absorpt_correction_T_max 1.000
_exptl_absorpt_correction_T_min 0.867
_exptl_absorpt_correction_type multi-scan
_exptl_absorpt_process_details
; 
CrysAlisPro, Agilent Technologies,
Version 1.171.36.24 (release 03-12-2012 CrysAlis171 .NET)
Empirical absorption correction using spherical harmonics,
 implemented in SCALE3 ABSPACK scaling algorithm.
;
_exptl_crystal_colour violet
_exptl_crystal_density_diffrn 1.202
_exptl_crystal_density_method 'not measured'
_exptl_crystal_description plate
_exptl_crystal_F_000 6208
_exptl_crystal_size_max 0.30
_exptl_crystal_size_mid 0.27
_exptl_crystal_size_min 0.10
_refine_diff_density_max 1.359
_refine_diff_density_min -0.608
_refine_diff_density_rms 0.154
_refine_ls_extinction_method none
_refine_ls_goodness_of_fit_ref 1.076
_refine_ls_hydrogen_treatment constr
_refine_ls_matrix_type full
_refine_ls_number_parameters 204
_refine_ls_number_reflns 3634
_refine_ls_number_restraints 0
_refine_ls_restrained_S_all 1.076
_refine_ls_R_factor_all 0.1090
_refine_ls_R_factor_gt 0.0850
_refine_ls_shift/su_max 0.000
_refine_ls_shift/su_mean 0.000
_refine_ls_structure_factor_coef Fsqd
_refine_ls_weighting_details 'calc w=1/[\s^2^(Fo^2^)+(0.1978P)^2^+21.8568P] where P=(Fo^2^+2Fc^2^)/3'
_refine_ls_weighting_scheme calc
_refine_ls_wR_factor_gt 0.2574
_refine_ls_wR_factor_ref 0.2851
_reflns_number_gt 2696
_reflns_number_total 3634
_reflns_threshold_expression >2sigma(I)
_cod_data_source_file ic501402q_si_008.cif
_cod_data_source_block rk66b
_cod_depositor_comments
;
The following automatic conversions were performed:

'_symmetry_cell_setting' value 'Tetragonal' changed to 'tetragonal'
according to
/home/saulius/struct/COD-crude-data--automatic-downloads/rss-feeds/ACS/lib/dictionaries/cif_core.dic
dictionary named 'cif_core.dic' version 2.4.2 from 2011-04-26.

Automatic conversion script
Id: cif_fix_values 2281 2013-09-26 08:29:07Z andrius 

 Adding full bibliography for 4340990--4341018.cif.
;
_cod_original_sg_symbol_H-M I41/acd
_cod_database_code 4341018

loop_
_symmetry_equiv_pos_as_xyz
'x, y, z'
'-y+1/4, x+3/4, z+1/4'
'-x, -y+1/2, z'
'y+1/4, -x+1/4, z+3/4'
'x, -y, -z+1/2'
'-x+1/2, y, -z'
'y+3/4, x+1/4, -z+1/4'
'-y+1/4, -x+1/4, -z+1/4'
'x+1/2, y+1/2, z+1/2'
'-y+3/4, x+5/4, z+3/4'
'-x+1/2, -y+1, z+1/2'
'y+3/4, -x+3/4, z+5/4'
'x+1/2, -y+1/2, -z+1'
'-x+1, y+1/2, -z+1/2'
'y+5/4, x+3/4, -z+3/4'
'-y+3/4, -x+3/4, -z+3/4'
'-x, -y, -z'
'y-1/4, -x-3/4, -z-1/4'
'x, y-1/2, -z'
'-y-1/4, x-1/4, -z-3/4'
'-x, y, z-1/2'
'x-1/2, -y, z'
'-y-3/4, -x-1/4, z-1/4'
'y-1/4, x-1/4, z-1/4'
'-x+1/2, -y+1/2, -z+1/2'
'y+1/4, -x-1/4, -z+1/4'
'x+1/2, y, -z+1/2'
'-y+1/4, x+1/4, -z-1/4'
'-x+1/2, y+1/2, z'
'x, -y+1/2, z+1/2'
'-y-1/4, -x+1/4, z+1/4'
'y+1/4, x+1/4, z+1/4'

loop_
_atom_site_label
_atom_site_type_symbol
_atom_site_fract_x
_atom_site_fract_y
_atom_site_fract_z
_atom_site_U_iso_or_equiv
_atom_site_adp_type
_atom_site_occupancy
_atom_site_symmetry_multiplicity
_atom_site_calc_flag
_atom_site_refinement_flags
Fe1 Fe 0.41895(3) 0.5000 0.7500 0.0237(4) Uani 1 2 d S
B2 B 0.45626(17) 0.56023(17) 0.5791(4) 0.0329(12) Uani 1 1 d .
H2A H 0.4745 0.5699 0.5303 0.040 Uiso 1 1 calc R
H2B H 0.4338 0.5792 0.5842 0.040 Uiso 1 1 calc R
N3 N 0.44029(11) 0.51826(12) 0.5530(3) 0.0296(9) Uani 1 1 d .
N4 N 0.41835(10) 0.49531(11) 0.6115(3) 0.0275(9) Uani 1 1 d .
C5 C 0.40428(14) 0.46525(15) 0.5602(3) 0.0312(10) Uani 1 1 d .
H5 H 0.3875 0.4447 0.5831 0.037 Uiso 1 1 calc R
C6 C 0.41723(14) 0.46797(16) 0.4697(3) 0.0341(11) Uani 1 1 d .
H6 H 0.4116 0.4504 0.4199 0.041 Uiso 1 1 calc R
C7 C 0.44011(15) 0.50202(16) 0.4681(3) 0.0344(11) Uani 1 1 d .
H7 H 0.4536 0.5123 0.4155 0.041 Uiso 1 1 calc R
N8 N 0.47867(11) 0.55792(12) 0.6725(3) 0.0294(9) Uani 1 1 d .
N9 N 0.46230(11) 0.54098(11) 0.7504(2) 0.0249(8) Uani 1 1 d .
C10 C 0.48590(13) 0.55195(15) 0.8205(3) 0.0309(10) Uani 1 1 d .
H10 H 0.4818 0.5444 0.8830 0.037 Uiso 1 1 calc R
C11 C 0.51722(14) 0.57588(15) 0.7903(4) 0.0349(11) Uani 1 1 d .
H11 H 0.5379 0.5874 0.8263 0.042 Uiso 1 1 calc R
C12 C 0.51129(14) 0.57905(15) 0.6959(4) 0.0341(11) Uani 1 1 d .
H12 H 0.5275 0.5937 0.6543 0.041 Uiso 1 1 calc R
N13 N 0.37469(11) 0.53862(11) 0.7458(2) 0.0231(8) Uani 1 1 d .
C14 C 0.33846(13) 0.52167(13) 0.7482(3) 0.0242(9) Uani 1 1 d .
C15 C 0.30268(13) 0.54288(14) 0.7486(3) 0.0244(9) Uani 1 1 d .
C16 C 0.30495(14) 0.58467(14) 0.7474(3) 0.0276(10) Uani 1 1 d .
H16 H 0.2816 0.6005 0.7480 0.033 Uiso 1 1 calc R
C17 C 0.34228(14) 0.60195(14) 0.7452(3) 0.0302(10) Uani 1 1 d .
H17 H 0.3447 0.6301 0.7443 0.036 Uiso 1 1 calc R
C18 C 0.37630(14) 0.57844(14) 0.7442(3) 0.0281(10) Uani 1 1 d .
H18 H 0.4016 0.5911 0.7423 0.034 Uiso 1 1 calc R
C19 C 0.26559(13) 0.52118(14) 0.7511(3) 0.0244(9) Uani 1 1 d .
N20 N 0.23102(11) 0.54164(12) 0.7552(2) 0.0267(9) Uani 1 1 d .
C21 C 0.19704(13) 0.52130(14) 0.7541(3) 0.0262(10) Uani 1 1 d .
C22 C 0.15900(14) 0.54388(16) 0.7657(3) 0.0341(11) Uani 1 1 d .
H22A H 0.1611 0.5694 0.7318 0.041 Uiso 1 1 calc R
H22B H 0.1553 0.5501 0.8320 0.041 Uiso 1 1 calc R
C23 C 0.12238(14) 0.52124(15) 0.7308(3) 0.0322(11) Uani 1 1 d .
H23A H 0.0979 0.5352 0.7507 0.039 Uiso 1 1 calc R
H23B H 0.1226 0.5204 0.6624 0.039 Uiso 1 1 calc R

loop_
_atom_site_aniso_label
_atom_site_aniso_U_11
_atom_site_aniso_U_22
_atom_site_aniso_U_33
_atom_site_aniso_U_23
_atom_site_aniso_U_13
_atom_site_aniso_U_12
Fe1 0.0203(5) 0.0298(6) 0.0210(6) 0.0067(4) 0.000 0.000
B2 0.032(3) 0.038(3) 0.028(3) 0.013(2) 0.001(2) -0.005(2)
N3 0.0239(19) 0.044(2) 0.0208(19) 0.0092(16) 0.0001(15) -0.0066(16)
N4 0.0231(18) 0.037(2) 0.022(2) 0.0093(16) -0.0005(14) 0.0017(15)
C5 0.029(2) 0.037(3) 0.028(2) 0.0027(19) -0.0001(19) -0.0034(19)
C6 0.033(2) 0.049(3) 0.020(2) 0.002(2) -0.0029(18) -0.004(2)
C7 0.029(2) 0.050(3) 0.024(2) 0.012(2) 0.001(2) -0.004(2)
N8 0.0243(18) 0.035(2) 0.029(2) 0.0075(16) 0.0002(15) -0.0029(15)
N9 0.0211(18) 0.0301(19) 0.0234(19) 0.0063(15) -0.0022(14) -0.0034(14)
C10 0.027(2) 0.039(3) 0.027(2) 0.0060(19) -0.0024(18) 0.0013(18)
C11 0.024(2) 0.044(3) 0.037(3) 0.004(2) -0.004(2) -0.0031(19)
C12 0.023(2) 0.041(3) 0.038(3) 0.007(2) 0.002(2) -0.0055(18)
N13 0.0217(18) 0.0268(19) 0.0209(19) 0.0059(14) -0.0009(14) -0.0008(14)
C14 0.025(2) 0.031(2) 0.017(2) 0.0015(17) -0.0005(16) 0.0006(18)
C15 0.026(2) 0.031(2) 0.016(2) 0.0031(16) -0.0026(16) 0.0016(17)
C16 0.028(2) 0.032(2) 0.022(2) 0.0038(17) -0.0001(18) 0.0039(18)
C17 0.033(2) 0.029(2) 0.029(2) 0.0069(19) -0.0032(18) -0.0013(19)
C18 0.029(2) 0.032(2) 0.023(2) 0.0079(17) -0.0004(18) -0.0053(18)
C19 0.023(2) 0.033(2) 0.017(2) 0.0009(17) 0.0000(16) 0.0002(18)
N20 0.0261(19) 0.033(2) 0.0210(19) -0.0043(15) -0.0018(14) 0.0046(15)
C21 0.026(2) 0.035(3) 0.018(2) -0.0041(16) -0.0007(16) -0.0003(18)
C22 0.025(2) 0.042(3) 0.035(3) -0.006(2) -0.0015(19) 0.003(2)
C23 0.026(2) 0.048(3) 0.022(2) -0.006(2) -0.0010(18) 0.005(2)

loop_
_atom_type_symbol
_atom_type_description
_atom_type_scat_dispersion_real
_atom_type_scat_dispersion_imag
_atom_type_scat_source
C C 0.0181 0.0091 'International Tables Vol C Tables 4.2.6.8 and 6.1.1.4'
H H 0.0000 0.0000 'International Tables Vol C Tables 4.2.6.8 and 6.1.1.4'
N N 0.0311 0.0180 'International Tables Vol C Tables 4.2.6.8 and 6.1.1.4'
Fe Fe -1.1336 3.1974 'International Tables Vol C Tables 4.2.6.8 and 6.1.1.4'
B B 0.0090 0.0039 'International Tables Vol C Tables 4.2.6.8 and 6.1.1.4'
O O 0.0492 0.0322 'International Tables Vol C Tables 4.2.6.8 and 6.1.1.4'

loop_
_geom_angle_atom_site_label_1
_geom_angle_atom_site_label_2
_geom_angle_atom_site_label_3
_geom_angle
_geom_angle_site_symmetry_1
_geom_angle_site_symmetry_3
N13 Fe1 N13 82.3(2) 5_566 .
N13 Fe1 N9 95.50(15) . .
N13 Fe1 N9 177.01(15) . 5_566
N9 Fe1 N9 86.8(2) . 5_566
N13 Fe1 N4 90.77(14) . .
N9 Fe1 N4 93.68(15) . .
N13 Fe1 N4 88.37(15) . 5_566
N9 Fe1 N4 87.15(14) . 5_566
N4 Fe1 N4 178.9(2) . 5_566
N8 B2 N3 109.5(4) . .
N8 B2 H2A 109.8 . .
N3 B2 H2A 109.8 . .
N8 B2 H2B 109.8 . .
N3 B2 H2B 109.8 . .
H2A B2 H2B 108.2 . .
C7 N3 N4 109.6(4) . .
C7 N3 B2 126.3(4) . .
N4 N3 B2 123.3(4) . .
C5 N4 N3 105.9(4) . .
C5 N4 Fe1 127.9(3) . .
N3 N4 Fe1 124.7(3) . .
N4 C5 C6 111.3(4) . .
N4 C5 H5 124.3 . .
C6 C5 H5 124.3 . .
C7 C6 C5 104.2(4) . .
C7 C6 H6 127.9 . .
C5 C6 H6 127.9 . .
N3 C7 C6 108.9(4) . .
N3 C7 H7 125.5 . .
C6 C7 H7 125.5 . .
C12 N8 N9 109.7(4) . .
C12 N8 B2 126.0(4) . .
N9 N8 B2 122.7(4) . .
C10 N9 N8 105.6(4) . .
C10 N9 Fe1 128.5(3) . .
N8 N9 Fe1 124.9(3) . .
N9 C10 C11 111.7(4) . .
N9 C10 H10 124.2 . .
C11 C10 H10 124.2 . .
C12 C11 C10 104.1(4) . .
C12 C11 H11 127.9 . .
C10 C11 H11 127.9 . .
N8 C12 C11 108.9(4) . .
N8 C12 H12 125.6 . .
C11 C12 H12 125.6 . .
C18 N13 C14 117.4(4) . .
C18 N13 Fe1 128.8(3) . .
C14 N13 Fe1 113.7(3) . .
N13 C14 C15 124.3(4) . .
N13 C14 C14 115.1(2) . 5_566
C15 C14 C14 120.6(3) . 5_566
C14 C15 C16 117.5(4) . .
C14 C15 C19 119.0(4) . .
C16 C15 C19 123.4(4) . .
C17 C16 C15 118.0(4) . .
C17 C16 H16 121.0 . .
C15 C16 H16 121.0 . .
C16 C17 C18 120.5(4) . .
C16 C17 H17 119.7 . .
C18 C17 H17 119.7 . .
N13 C18 C17 122.3(4) . .
N13 C18 H18 118.8 . .
C17 C18 H18 118.8 . .
N20 C19 C19 120.6(3) . 5_566
N20 C19 C15 119.1(4) . .
C19 C19 C15 120.3(3) 5_566 .
C21 N20 C19 118.4(4) . .
N20 C21 C21 120.8(3) . 5_566
N20 C21 C22 118.1(4) . .
C21 C21 C22 121.0(3) 5_566 .
C21 C22 C23 113.4(4) . .
C21 C22 H22A 108.9 . .
C23 C22 H22A 108.9 . .
C21 C22 H22B 108.9 . .
C23 C22 H22B 108.9 . .
H22A C22 H22B 107.7 . .
C23 C23 C22 110.1(3) 5_566 .
C23 C23 H23A 109.6 5_566 .
C22 C23 H23A 109.6 . .
C23 C23 H23B 109.6 5_566 .
C22 C23 H23B 109.6 . .
H23A C23 H23B 108.2 . .

loop_
_geom_bond_atom_site_label_1
_geom_bond_atom_site_label_2
_geom_bond_distance
_geom_bond_site_symmetry_2
Fe1 N13 1.974(4) .
Fe1 N9 2.004(4) .
Fe1 N4 2.010(4) .
B2 N8 1.548(6) .
B2 N3 1.555(7) .
B2 H2A 0.9900 .
B2 H2B 0.9900 .
N3 C7 1.344(7) .
N3 N4 1.361(5) .
N4 C5 1.339(6) .
C5 C6 1.383(7) .
C5 H5 0.9500 .
C6 C7 1.378(7) .
C6 H6 0.9500 .
C7 H7 0.9500 .
N8 C12 1.349(6) .
N8 N9 1.377(5) .
N9 C10 1.338(6) .
C10 C11 1.394(7) .
C10 H10 0.9500 .
C11 C12 1.384(8) .
C11 H11 0.9500 .
C12 H12 0.9500 .
N13 C18 1.339(6) .
N13 C14 1.344(6) .
C14 C15 1.397(6) .
C14 C14 1.457(9) 5_566
C15 C16 1.406(7) .
C15 C19 1.444(6) .
C16 C17 1.382(7) .
C16 H16 0.9500 .
C17 C18 1.389(7) .
C17 H17 0.9500 .
C18 H18 0.9500 .
C19 N20 1.351(6) .
C19 C19 1.423(9) 5_566
N20 C21 1.330(6) .
C21 C21 1.436(9) 5_566
C21 C22 1.495(6) .
C22 C23 1.532(7) .
C22 H22A 0.9900 .
C22 H22B 0.9900 .
C23 C23 1.531(10) 5_566
C23 H23A 0.9900 .
C23 H23B 0.9900 .
